data_7062901
loop_
_publ_author_name
'Yadav, Jitendra Kumar'
'Mishra, Anjali'
'Mishra, Gaurav Kumar'
'Pal, Sarvesh Kumar'
'Narvekar, Kedar Umakant'
'Rahaman, Ahibur'
'Singh, Nanhai'
'Lama, Prem'
'Kumar, Kamlesh'

_publ_section_title
;
 Isonicotinate-Zn(ii)/Cd(ii) bridged dicobaloximes: synthesis,
 characterization and electrocatalytic proton reduction studies
;
_journal_issue 44
_journal_name_full 'New Journal of Chemistry'
_journal_page_first 20583
_journal_page_last 20593
_journal_paper_doi 10.1039/D3NJ04014C
_journal_volume 47
_journal_year 2023
_chemical_formula_moiety 'C31 H49 Cd Cl2 Co2 N11 O16, C3 H7 N O, 4(H2 O)'
_chemical_formula_sum 'C34 H64 Cd Cl2 Co2 N12 O21'
_chemical_formula_weight 1278.13
_space_group_crystal_system monoclinic
_space_group_IT_number 14
_space_group_name_Hall '-P 2ybc'
_space_group_name_H-M_alt 'P 1 21/c 1'
_atom_sites_solution_hydrogens mixed
_atom_sites_solution_primary direct
_atom_sites_solution_secondary difmap
_audit_creation_method SHELXL-2018/3
_audit_update_record
;
2023-10-13 deposited with the CCDC.	2023-10-17 downloaded from the CCDC.
;
_cell_angle_alpha 90
_cell_angle_beta 96.191(2)
_cell_angle_gamma 90
_cell_formula_units_Z 4
_cell_length_a 9.7747(5)
_cell_length_b 22.7674(12)
_cell_length_c 23.7065(12)
_cell_measurement_reflns_used 9919
_cell_measurement_temperature 100(2)
_cell_measurement_theta_max 28.28
_cell_measurement_theta_min 2.74
_cell_volume 5245.0(5)
_computing_cell_refinement 'Bruker SAINT'
_computing_data_collection 'Bruker APEX3'
_computing_data_reduction 'Bruker SAINT'
_computing_molecular_graphics SHELXTL
_computing_publication_material SHELXTL
_computing_structure_refinement 'SHELXL-2018/3 (Sheldrick, 2018)'
_computing_structure_solution 'SHELXT 2014/5 (Sheldrick, 2014)'
_diffrn_ambient_temperature 100(2)
_diffrn_measured_fraction_theta_full 0.999
_diffrn_measured_fraction_theta_max 0.999
_diffrn_measurement_device_type 'Bruker APEX-III photon detector'
_diffrn_measurement_method '\f and \w scans'
_diffrn_radiation_type MoK\a
_diffrn_radiation_wavelength 0.71073
_diffrn_reflns_av_R_equivalents 0.0632
_diffrn_reflns_av_unetI/netI 0.0423
_diffrn_reflns_Laue_measured_fraction_full 0.999
_diffrn_reflns_Laue_measured_fraction_max 0.999
_diffrn_reflns_limit_h_max 11
_diffrn_reflns_limit_h_min -11
_diffrn_reflns_limit_k_max 27
_diffrn_reflns_limit_k_min -27
_diffrn_reflns_limit_l_max 28
_diffrn_reflns_limit_l_min -28
_diffrn_reflns_number 59463
_diffrn_reflns_point_group_measured_fraction_full 0.999
_diffrn_reflns_point_group_measured_fraction_max 0.999
_diffrn_reflns_theta_full 25.000
_diffrn_reflns_theta_max 25.000
_diffrn_reflns_theta_min 2.569
_exptl_absorpt_coefficient_mu 1.213
_exptl_absorpt_correction_T_max 0.7457
_exptl_absorpt_correction_T_min 0.6870
_exptl_absorpt_correction_type multi-scan
_exptl_absorpt_process_details SADABS
_exptl_crystal_colour gold
_exptl_crystal_density_diffrn 1.619
_exptl_crystal_description plate
_exptl_crystal_F_000 2624
_exptl_crystal_size_max 0.127
_exptl_crystal_size_mid 0.056
_exptl_crystal_size_min 0.052
_exptl_transmission_factor_max 0.7457
_exptl_transmission_factor_min 0.6870
_refine_diff_density_max 0.584
_refine_diff_density_min -0.416
_refine_diff_density_rms 0.085
_refine_ls_extinction_method none
_refine_ls_goodness_of_fit_ref 1.049
_refine_ls_hydrogen_treatment mixed
_refine_ls_matrix_type full
_refine_ls_number_parameters 722
_refine_ls_number_reflns 9236
_refine_ls_number_restraints 40
_refine_ls_restrained_S_all 1.048
_refine_ls_R_factor_all 0.0537
_refine_ls_R_factor_gt 0.0374
_refine_ls_shift/su_max 0.002
_refine_ls_shift/su_mean 0.000
_refine_ls_structure_factor_coef Fsqd
_refine_ls_weighting_details 'w=1/[\s^2^(Fo^2^)+(0.0228P)^2^+9.8754P] where P=(Fo^2^+2Fc^2^)/3'
_refine_ls_weighting_scheme calc
_refine_ls_wR_factor_gt 0.0729
_refine_ls_wR_factor_ref 0.0793
_reflns_Friedel_coverage 0.000
_reflns_number_gt 7481
_reflns_number_total 9236
_reflns_threshold_expression 'I > 2\s(I)'
_cod_data_source_file d3nj04014c2.cif
_cod_data_source_block 2
_cod_original_sg_symbol_H-M 'P 21/c'
_cod_database_code 7062901
_shelx_shelxl_version_number 2018/3
_shelx_space_group_comment
;
The symmetry employed for this shelxl refinement is uniquely defined
by the following loop, which should always be used as a source of
symmetry information in preference to the above space-group names.
They are only intended as comments.
;
_shelx_estimated_absorpt_t_min 0.861
_shelx_estimated_absorpt_t_max 0.940

loop_
_space_group_symop_operation_xyz
'x, y, z'
'-x, y+1/2, -z+1/2'
'-x, -y, -z'
'x, -y-1/2, z-1/2'

loop_
_atom_site_label
_atom_site_type_symbol
_atom_site_fract_x
_atom_site_fract_y
_atom_site_fract_z
_atom_site_U_iso_or_equiv
_atom_site_adp_type
_atom_site_occupancy
_atom_site_site_symmetry_order
_atom_site_calc_flag
_atom_site_refinement_flags_posn
_atom_site_refinement_flags_adp
_atom_site_refinement_flags_occupancy
_atom_site_disorder_assembly
_atom_site_disorder_group
Cd1 Cd 0.75852(3) 0.59972(2) 0.49507(2) 0.01586(7) Uani 1 1 d D . . . .
Co1 Co -0.00461(5) 0.58488(2) 0.22804(2) 0.01040(11) Uani 1 1 d . . . . .
Co2 Co 1.50429(5) 0.65059(2) 0.75727(2) 0.01078(11) Uani 1 1 d . . . . .
Cl1 Cl -0.17691(8) 0.59785(4) 0.15905(4) 0.01675(18) Uani 1 1 d . . . . .
Cl2 Cl 1.66970(8) 0.66961(4) 0.82716(4) 0.01501(18) Uani 1 1 d . . . . .
O1 O -0.1917(3) 0.56291(11) 0.31020(11) 0.0210(6) Uani 1 1 d . . . . .
O2 O 0.0984(2) 0.69596(10) 0.19409(10) 0.0164(5) Uani 1 1 d . . . . .
O3 O 0.1857(2) 0.60603(11) 0.14798(10) 0.0175(5) Uani 1 1 d . . . . .
O4 O -0.1266(2) 0.47515(10) 0.25599(10) 0.0181(6) Uani 1 1 d . . . . .
O5 O 0.5675(2) 0.59464(11) 0.42782(10) 0.0197(6) Uani 1 1 d . . . . .
O6 O 0.5208(2) 0.49838(10) 0.42946(10) 0.0168(5) Uani 1 1 d . . . . .
O7 O 1.3903(2) 0.76162(10) 0.78016(10) 0.0182(6) Uani 1 1 d . . . . .
O8 O 1.6979(2) 0.62216(10) 0.68005(10) 0.0173(5) Uani 1 1 d . . . . .
O9 O 1.6345(2) 0.53949(10) 0.74094(10) 0.0167(5) Uani 1 1 d . . . . .
O10 O 1.3061(2) 0.67770(11) 0.83326(10) 0.0187(6) Uani 1 1 d . . . . .
O11 O 0.9187(3) 0.62415(13) 0.56672(11) 0.0283(7) Uani 1 1 d . . . . .
O12 O 1.0240(3) 0.54014(13) 0.54872(13) 0.0357(8) Uani 1 1 d . . . . .
O13 O 0.7547(3) 0.69779(11) 0.47889(11) 0.0233(6) Uani 1 1 d . . . . .
N1 N -0.1220(3) 0.60416(12) 0.28412(12) 0.0135(6) Uani 1 1 d . . . . .
N2 N 0.0197(3) 0.66744(12) 0.22875(12) 0.0122(6) Uani 1 1 d . . . . .
N3 N 0.1131(3) 0.56491(12) 0.17222(11) 0.0121(6) Uani 1 1 d . . . . .
N4 N -0.0366(3) 0.50286(12) 0.22483(12) 0.0129(6) Uani 1 1 d . . . . .
N5 N 0.1496(3) 0.57517(12) 0.28715(12) 0.0120(6) Uani 1 1 d . . . . .
N6 N 1.4739(3) 0.73194(12) 0.74878(12) 0.0143(6) Uani 1 1 d . . . . .
N7 N 1.6238(3) 0.66542(12) 0.70084(12) 0.0133(6) Uani 1 1 d . . . . .
N8 N 1.5422(3) 0.56937(13) 0.76888(12) 0.0140(6) Uani 1 1 d . . . . .
N9 N 1.3837(3) 0.63512(12) 0.81310(12) 0.0135(6) Uani 1 1 d . . . . .
N10 N 1.3535(3) 0.63326(12) 0.69849(12) 0.0132(6) Uani 1 1 d . . . . .
C1 C -0.2162(4) 0.68192(17) 0.34045(15) 0.0223(9) Uani 1 1 d . . . . .
H1A H -0.277430 0.650607 0.350946 0.033 Uiso 1 1 calc R U . . .
H1B H -0.271369 0.715192 0.324690 0.033 Uiso 1 1 calc R U . . .
H1C H -0.156897 0.694747 0.374161 0.033 Uiso 1 1 calc R U . . .
C2 C -0.1298(4) 0.65952(15) 0.29730(14) 0.0145(8) Uani 1 1 d . . . . .
C3 C -0.0452(3) 0.69640(15) 0.26453(14) 0.0136(7) Uani 1 1 d . . . . .
C4 C -0.0346(4) 0.76163(15) 0.27081(16) 0.0206(8) Uani 1 1 d . . . . .
H4A H 0.058874 0.772196 0.286649 0.031 Uiso 1 1 calc R U . . .
H4B H -0.100491 0.775266 0.296321 0.031 Uiso 1 1 calc R U . . .
H4C H -0.055406 0.780191 0.233571 0.031 Uiso 1 1 calc R U . . .
C5 C 0.1994(4) 0.48478(17) 0.11476(15) 0.0215(9) Uani 1 1 d . . . . .
H5A H 0.136372 0.471802 0.082195 0.032 Uiso 1 1 calc R U . . .
H5B H 0.253372 0.451220 0.130597 0.032 Uiso 1 1 calc R U . . .
H5C H 0.261546 0.514840 0.102453 0.032 Uiso 1 1 calc R U . . .
C6 C 0.1189(3) 0.50981(15) 0.15881(15) 0.0149(8) Uani 1 1 d . . . . .
C7 C 0.0303(3) 0.47285(15) 0.19050(15) 0.0146(8) Uani 1 1 d . . . . .
C8 C 0.0193(4) 0.40804(16) 0.18403(17) 0.0228(9) Uani 1 1 d . . . . .
H8A H 0.102288 0.389493 0.202996 0.034 Uiso 1 1 calc R U . . .
H8B H 0.009736 0.397885 0.143629 0.034 Uiso 1 1 calc R U . . .
H8C H -0.061504 0.394020 0.201210 0.034 Uiso 1 1 calc R U . . .
C9 C 0.2595(3) 0.61122(15) 0.28981(15) 0.0156(8) Uani 1 1 d . . . . .
H9A H 0.260184 0.642063 0.262857 0.019 Uiso 1 1 calc R U . . .
C10 C 0.3713(3) 0.60491(15) 0.33039(15) 0.0154(8) Uani 1 1 d . . . . .
H10A H 0.446229 0.631629 0.331550 0.019 Uiso 1 1 calc R U . . .
C11 C 0.3736(3) 0.55975(15) 0.36903(14) 0.0120(7) Uani 1 1 d . . . . .
C12 C 0.2606(3) 0.52251(15) 0.36661(14) 0.0149(8) Uani 1 1 d . . . . .
H12 H 0.258983 0.490789 0.392569 0.018 Uiso 1 1 calc R U . . .
C13 C 0.1500(4) 0.53214(15) 0.32586(14) 0.0141(7) Uani 1 1 d . . . . .
H13 H 0.071671 0.507355 0.325328 0.017 Uiso 1 1 calc R U . . .
C14 C 0.4977(3) 0.55007(15) 0.41271(14) 0.0128(7) Uani 1 1 d . . . . .
C16 C 1.5377(4) 0.75852(16) 0.71060(15) 0.0166(8) Uani 1 1 d . . . . .
C17 C 1.6269(4) 0.71877(16) 0.68234(15) 0.0164(8) Uani 1 1 d . . . . .
C18 C 1.7109(4) 0.73842(17) 0.63674(16) 0.0227(9) Uani 1 1 d . . . . .
H18A H 1.774725 0.707086 0.628723 0.034 Uiso 1 1 calc R U . . .
H18B H 1.763099 0.773657 0.649345 0.034 Uiso 1 1 calc R U . . .
H18C H 1.649865 0.747419 0.602266 0.034 Uiso 1 1 calc R U . . .
C19 C 1.4852(4) 0.47830(15) 0.81633(17) 0.0216(9) Uani 1 1 d . . . . .
H19A H 1.409321 0.457868 0.794049 0.032 Uiso 1 1 calc R U . . .
H19B H 1.479855 0.471253 0.856816 0.032 Uiso 1 1 calc R U . . .
H19C H 1.573102 0.463540 0.805816 0.032 Uiso 1 1 calc R U . . .
C20 C 1.4748(3) 0.54251(15) 0.80464(15) 0.0144(8) Uani 1 1 d . . . . .
C21 C 1.3822(3) 0.58210(16) 0.83227(15) 0.0154(8) Uani 1 1 d . . . . .
C22 C 1.3056(4) 0.56221(17) 0.87992(15) 0.0207(8) Uani 1 1 d . . . . .
H22A H 1.371115 0.552290 0.912775 0.031 Uiso 1 1 calc R U . . .
H22B H 1.250484 0.527504 0.868101 0.031 Uiso 1 1 calc R U . . .
H22C H 1.244769 0.593779 0.890213 0.031 Uiso 1 1 calc R U . . .
C23 C 1.2422(4) 0.66841(16) 0.68989(16) 0.0197(8) Uani 1 1 d . . . . .
H23 H 1.239486 0.703379 0.711602 0.024 Uiso 1 1 calc R U . . .
C24 C 1.1317(4) 0.65511(17) 0.65041(16) 0.0225(9) Uani 1 1 d . . . . .
H24 H 1.055444 0.681102 0.644858 0.027 Uiso 1 1 calc R U . . .
C25 C 1.1326(4) 0.60396(16) 0.61908(14) 0.0170(8) Uani 1 1 d . . . . .
C26 C 1.2469(3) 0.56807(16) 0.62817(15) 0.0165(8) Uani 1 1 d . . . . .
H26 H 1.250494 0.532301 0.607740 0.020 Uiso 1 1 calc R U . . .
C27 C 1.3555(3) 0.58419(15) 0.66680(14) 0.0142(8) Uani 1 1 d . . . . .
H27 H 1.434833 0.559843 0.671322 0.017 Uiso 1 1 calc R U . . .
C28 C 1.0155(4) 0.58756(18) 0.57487(15) 0.0215(9) Uani 1 1 d . . . . .
C32 C 1.5228(4) 0.82260(16) 0.69845(17) 0.0247(9) Uani 1 1 d . . . . .
H32A H 1.424929 0.832708 0.691956 0.037 Uiso 1 1 calc R U . . .
H32B H 1.567549 0.832188 0.664548 0.037 Uiso 1 1 calc R U . . .
H32C H 1.566192 0.845028 0.730856 0.037 Uiso 1 1 calc R U . . .
O14A O 0.3650(5) 0.7596(2) 0.5768(2) 0.0435(12) Uani 0.65 1 d . . P A 1
N11A N 0.6313(5) 0.7828(2) 0.47058(18) 0.0317(11) Uani 0.8 1 d . . P B 1
N12A N 0.2411(5) 0.7076(2) 0.5083(2) 0.0318(12) Uani 0.65 1 d . . P A 1
C29A C 0.6449(5) 0.7266(2) 0.46396(19) 0.0221(11) Uani 0.8 1 d . . P B 1
H29A H 0.567578 0.705386 0.446811 0.026 Uiso 0.8 1 calc R U P B 1
C30A C 0.7407(11) 0.8179(3) 0.4959(4) 0.059(2) Uani 0.8 1 d . . P B 1
H30A H 0.817000 0.792522 0.511038 0.088 Uiso 0.8 1 calc R U P B 1
H30B H 0.708744 0.840950 0.526832 0.088 Uiso 0.8 1 calc R U P B 1
H30C H 0.771991 0.844412 0.467405 0.088 Uiso 0.8 1 calc R U P B 1
C31A C 0.5028(7) 0.8130(3) 0.4506(3) 0.0536(19) Uani 0.8 1 d . . P B 1
H31A H 0.439622 0.785260 0.429691 0.080 Uiso 0.8 1 calc R U P B 1
H31B H 0.522410 0.845485 0.425621 0.080 Uiso 0.8 1 calc R U P B 1
H31C H 0.460547 0.828382 0.483237 0.080 Uiso 0.8 1 calc R U P B 1
C32A C 0.3440(7) 0.7172(3) 0.5468(3) 0.0275(12) Uani 0.65 1 d . . P A 1
H32D H 0.411051 0.686962 0.551887 0.033 Uiso 0.65 1 calc R U P A 1
C33A C 0.2316(11) 0.6582(4) 0.4711(4) 0.040(2) Uani 0.65 1 d . . P A 1
H33A H 0.312695 0.633146 0.479671 0.060 Uiso 0.65 1 calc R U P A 1
H33B H 0.227056 0.671777 0.431723 0.060 Uiso 0.65 1 calc R U P A 1
H33C H 0.148407 0.635684 0.476352 0.060 Uiso 0.65 1 calc R U P A 1
C34A C 0.1228(8) 0.7477(4) 0.5064(4) 0.061(2) Uani 0.65 1 d . . P A 1
H34A H 0.134289 0.774036 0.539205 0.092 Uiso 0.65 1 calc R U P A 1
H34B H 0.038042 0.724835 0.507216 0.092 Uiso 0.65 1 calc R U P A 1
H34C H 0.117165 0.770883 0.471372 0.092 Uiso 0.65 1 calc R U P A 1
O14B O 0.1872(16) 0.6266(8) 0.4827(7) 0.037(4) Uiso 0.2 1 d . . P C 2
N11B N 0.8598(17) 0.7813(8) 0.5115(7) 0.028(4) Uiso 0.2 1 d . . P B 2
N12B N 0.2952(16) 0.6954(7) 0.4448(7) 0.023(4) Uiso 0.2 1 d . . P C 2
C29B C 0.8511(19) 0.7224(8) 0.5092(8) 0.019(4) Uiso 0.2 1 d . . P B 2
H29B H 0.918551 0.699184 0.530790 0.023 Uiso 0.2 1 calc R U P B 2
C30B C 0.772(4) 0.8187(18) 0.4783(15) 0.041(10) Uiso 0.2 1 d . . P B 2
H30D H 0.697151 0.795950 0.458219 0.061 Uiso 0.2 1 calc R U P B 2
H30E H 0.823977 0.838607 0.450591 0.061 Uiso 0.2 1 calc R U P B 2
H30F H 0.734447 0.848047 0.502539 0.061 Uiso 0.2 1 calc R U P B 2
C31B C 0.963(3) 0.8117(12) 0.5506(11) 0.053(7) Uiso 0.2 1 d . . P B 2
H31D H 0.915954 0.835537 0.577121 0.079 Uiso 0.2 1 calc R U P B 2
H31E H 1.018774 0.837124 0.528983 0.079 Uiso 0.2 1 calc R U P B 2
H31F H 1.021781 0.782699 0.571819 0.079 Uiso 0.2 1 calc R U P B 2
C32B C 0.282(3) 0.6491(12) 0.4789(13) 0.023(7) Uiso 0.2 1 d . . P C 2
H32E H 0.362620 0.635357 0.501115 0.028 Uiso 0.2 1 calc R U P C 2
C33B C 0.427(2) 0.7252(9) 0.4392(9) 0.029(5) Uiso 0.2 1 d . . P C 2
H33D H 0.500614 0.706248 0.464194 0.044 Uiso 0.2 1 calc R U P C 2
H33E H 0.420293 0.766570 0.449815 0.044 Uiso 0.2 1 calc R U P C 2
H33F H 0.448312 0.722452 0.399778 0.044 Uiso 0.2 1 calc R U P C 2
C34B C 0.179(2) 0.7163(11) 0.4055(10) 0.045(6) Uiso 0.2 1 d . . P C 2
H34D H 0.092724 0.709706 0.422179 0.068 Uiso 0.2 1 calc R U P C 2
H34E H 0.176499 0.694805 0.369575 0.068 Uiso 0.2 1 calc R U P C 2
H34F H 0.189850 0.758377 0.398445 0.068 Uiso 0.2 1 calc R U P C 2
O14C O 0.447485 0.850450 0.551085 0.033(3) Uiso 0.15 1 d . U P D 3
N12C N 0.254780 0.791224 0.555620 0.034(3) Uiso 0.15 1 d . U P D 3
C32C C 0.325994 0.835920 0.539605 0.034(3) Uiso 0.15 1 d . U P D 3
H32F H 0.274245 0.862069 0.514386 0.041 Uiso 0.15 1 calc R U P D 3
C33C C 0.327770 0.739945 0.581944 0.034(3) Uiso 0.15 1 d . U P D 3
H33G H 0.328361 0.708327 0.553922 0.051 Uiso 0.15 1 calc R U P D 3
H33H H 0.280913 0.726407 0.614080 0.051 Uiso 0.15 1 calc R U P D 3
H33I H 0.422646 0.750952 0.595363 0.051 Uiso 0.15 1 calc R U P D 3
C34C C 0.104425 0.787545 0.540405 0.035(3) Uiso 0.15 1 d . U P D 3
H34G H 0.071008 0.824410 0.522555 0.052 Uiso 0.15 1 calc R U P D 3
H34H H 0.059070 0.780796 0.574737 0.052 Uiso 0.15 1 calc R U P D 3
H34I H 0.083464 0.754990 0.513831 0.052 Uiso 0.15 1 calc R U P D 3
O1W O 0.9064(3) 0.57729(14) 0.42681(12) 0.0302(7) Uani 1 1 d D . . . .
O2W O 0.7406(3) 0.49954(11) 0.50509(10) 0.0190(6) Uani 1 1 d D . . . .
O3W O 0.6045(3) 0.60726(11) 0.56362(11) 0.0188(6) Uani 1 1 d D . . . .
O5W O 0.8571(2) 0.95775(10) 0.53778(12) 0.0518(9) Uani 1 1 d G . . . .
H5WA H 0.931256 0.943574 0.525643 0.078 Uiso 1 1 d G U . . .
H5WB H 0.855595 0.942469 0.571335 0.078 Uiso 1 1 d G U . . .
O4W O 0.9151(3) 1.07514(10) 0.52056(14) 0.0587(10) Uani 1 1 d G . . . .
H4WA H 0.909842 1.037423 0.514522 0.088 Uiso 1 1 d G U . . .
H4WB H 0.863936 1.090453 0.492033 0.088 Uiso 1 1 d G U . . .
O6W O 0.5565(2) 0.94970(10) 0.51627(10) 0.120(2) Uani 1 1 d G . . . .
H6WA H 0.642792 0.944547 0.528479 0.180 Uiso 1 1 d G U . . .
H6WB H 0.515817 0.918124 0.526645 0.180 Uiso 1 1 d G U . . .
O7WA O 0.3243(3) 0.87936(14) 0.55234(17) 0.0647(14) Uani 0.8 1 d G . P E 1
H7WA H 0.299704 0.842610 0.551747 0.097 Uiso 0.8 1 d G U P F 1
H7WB H 0.288286 0.894163 0.581182 0.097 Uiso 0.8 1 d G U P G 1
O7WB O 0.1924(5) 0.7535(2) 0.4572(3) 0.080 Uiso 0.2 1 d G U P H 4
H7WC H 0.167627 0.789336 0.463464 0.120 Uiso 0.2 1 d G U P I 4
H7WD H 0.160649 0.746692 0.422127 0.120 Uiso 0.2 1 d G U P J 4
H9 H 1.653543 0.570330 0.714455 0.069(17) Uiso 1 1 d . . . . .
H4 H -0.164940 0.508170 0.273960 0.060 Uiso 1 1 d . U . . .
H2 H 0.124104 0.661205 0.174900 0.060 Uiso 1 1 d . U . . .
H10 H 1.339020 0.712700 0.815010 0.075(18) Uiso 1 1 d . . . . .
H1WA H 0.926(6) 0.5422(12) 0.438(2) 0.113 Uiso 1 1 d D U . . .
H1WB H 0.971(4) 0.600(2) 0.440(2) 0.113 Uiso 1 1 d D U . . .
H2WA H 0.813(3) 0.4865(19) 0.493(2) 0.113 Uiso 1 1 d D U . . .
H2WB H 0.671(4) 0.492(2) 0.480(2) 0.113 Uiso 1 1 d D U . . .
H3WA H 0.569(6) 0.5723(14) 0.565(2) 0.113 Uiso 1 1 d D U . . .
H3WB H 0.655(4) 0.610(3) 0.5955(11) 0.113 Uiso 1 1 d D U . . .

loop_
_atom_site_aniso_label
_atom_site_aniso_U_11
_atom_site_aniso_U_22
_atom_site_aniso_U_33
_atom_site_aniso_U_23
_atom_site_aniso_U_13
_atom_site_aniso_U_12
Cd1 0.01376(14) 0.01923(15) 0.01406(14) 0.00089(11) -0.00094(10) 0.00056(12)
Co1 0.0100(2) 0.0089(2) 0.0120(2) 0.00083(18) -0.00011(18) -0.00026(19)
Co2 0.0095(2) 0.0094(2) 0.0133(2) -0.00195(18) 0.00070(19) 0.00021(18)
Cl1 0.0138(4) 0.0166(4) 0.0187(4) -0.0001(4) -0.0034(3) 0.0015(4)
Cl2 0.0131(4) 0.0143(4) 0.0170(4) -0.0024(3) -0.0011(3) -0.0023(3)
O1 0.0245(14) 0.0128(13) 0.0281(15) 0.0035(11) 0.0135(12) -0.0022(11)
O2 0.0165(13) 0.0132(13) 0.0205(14) 0.0022(10) 0.0066(11) -0.0024(10)
O3 0.0196(13) 0.0161(13) 0.0179(13) 0.0033(11) 0.0074(11) -0.0025(11)
O4 0.0147(13) 0.0150(13) 0.0259(14) 0.0017(11) 0.0083(11) -0.0044(11)
O5 0.0204(13) 0.0138(13) 0.0229(14) -0.0014(11) -0.0075(11) -0.0020(11)
O6 0.0126(13) 0.0142(13) 0.0227(14) 0.0038(11) -0.0025(10) -0.0005(10)
O7 0.0168(13) 0.0152(13) 0.0234(14) -0.0039(11) 0.0066(11) 0.0046(11)
O8 0.0191(13) 0.0147(13) 0.0194(13) -0.0035(10) 0.0081(11) 0.0033(11)
O9 0.0161(13) 0.0135(13) 0.0214(14) -0.0024(11) 0.0057(11) 0.0055(11)
O10 0.0159(13) 0.0149(14) 0.0265(14) -0.0040(11) 0.0081(11) 0.0028(11)
O11 0.0171(14) 0.0409(18) 0.0246(15) -0.0096(13) -0.0081(12) 0.0098(13)
O12 0.0245(16) 0.0324(18) 0.0453(19) -0.0151(15) -0.0188(14) 0.0049(13)
O13 0.0262(15) 0.0197(14) 0.0232(15) 0.0017(11) -0.0007(12) -0.0080(12)
N1 0.0125(15) 0.0129(16) 0.0148(15) 0.0042(12) -0.0003(12) -0.0008(13)
N2 0.0129(15) 0.0099(15) 0.0136(15) 0.0047(12) 0.0004(12) -0.0036(12)
N3 0.0113(15) 0.0137(16) 0.0112(15) 0.0020(12) 0.0004(12) -0.0025(12)
N4 0.0112(15) 0.0112(15) 0.0156(15) 0.0024(12) -0.0011(12) -0.0013(12)
N5 0.0124(15) 0.0102(15) 0.0138(15) -0.0003(12) 0.0033(12) 0.0018(12)
N6 0.0117(15) 0.0129(16) 0.0182(16) -0.0057(12) 0.0012(12) 0.0015(12)
N7 0.0097(15) 0.0137(16) 0.0162(16) -0.0030(12) -0.0003(12) -0.0007(12)
N8 0.0123(15) 0.0141(16) 0.0154(16) -0.0062(12) 0.0000(12) 0.0011(12)
N9 0.0117(15) 0.0136(16) 0.0148(15) -0.0047(12) -0.0001(12) -0.0008(12)
N10 0.0115(15) 0.0138(16) 0.0144(15) -0.0011(12) 0.0019(12) 0.0006(12)
C1 0.028(2) 0.017(2) 0.023(2) 0.0034(16) 0.0088(17) 0.0057(17)
C2 0.0176(19) 0.0125(19) 0.0129(18) 0.0023(14) -0.0006(15) 0.0002(15)
C3 0.0121(18) 0.0115(18) 0.0162(19) -0.0003(14) -0.0036(15) -0.0006(14)
C4 0.025(2) 0.0116(19) 0.026(2) -0.0008(16) 0.0040(17) -0.0013(16)
C5 0.022(2) 0.024(2) 0.019(2) -0.0039(16) 0.0024(16) 0.0025(17)
C6 0.0123(18) 0.0148(19) 0.0169(19) -0.0004(15) -0.0013(15) 0.0014(15)
C7 0.0106(17) 0.0154(19) 0.0164(19) -0.0009(15) -0.0044(14) 0.0017(15)
C8 0.019(2) 0.014(2) 0.034(2) -0.0030(17) 0.0006(17) 0.0016(16)
C9 0.0150(18) 0.0131(19) 0.0182(19) 0.0038(14) -0.0001(15) -0.0029(15)
C10 0.0123(18) 0.0132(18) 0.0203(19) -0.0008(15) -0.0005(15) -0.0037(15)
C11 0.0131(18) 0.0109(18) 0.0125(18) -0.0014(14) 0.0034(14) 0.0028(14)
C12 0.0168(19) 0.0151(19) 0.0125(18) 0.0026(14) 0.0001(15) 0.0029(15)
C13 0.0146(18) 0.0121(18) 0.0161(19) -0.0001(14) 0.0034(15) -0.0027(15)
C14 0.0113(17) 0.017(2) 0.0106(17) 0.0005(14) 0.0043(14) 0.0009(15)
C16 0.0130(18) 0.0147(19) 0.021(2) 0.0030(15) -0.0004(15) -0.0011(15)
C17 0.0142(18) 0.016(2) 0.0183(19) -0.0024(15) -0.0008(15) -0.0018(15)
C18 0.023(2) 0.019(2) 0.027(2) 0.0022(17) 0.0074(17) -0.0031(17)
C19 0.019(2) 0.0123(19) 0.034(2) 0.0018(16) 0.0018(17) -0.0019(16)
C20 0.0122(18) 0.0126(19) 0.0173(19) 0.0002(15) -0.0034(15) -0.0042(15)
C21 0.0102(17) 0.018(2) 0.0167(19) -0.0014(15) -0.0026(14) -0.0037(15)
C22 0.019(2) 0.023(2) 0.021(2) 0.0014(16) 0.0039(16) -0.0019(16)
C23 0.0157(19) 0.017(2) 0.025(2) -0.0046(16) -0.0025(16) 0.0048(16)
C24 0.0139(19) 0.024(2) 0.027(2) -0.0038(17) -0.0059(16) 0.0077(16)
C25 0.0145(18) 0.022(2) 0.0134(18) -0.0006(16) -0.0018(14) 0.0017(16)
C26 0.0146(19) 0.021(2) 0.0138(19) -0.0034(15) 0.0018(15) -0.0014(16)
C27 0.0122(18) 0.0160(19) 0.0147(18) -0.0013(14) 0.0030(14) 0.0038(15)
C28 0.0125(19) 0.032(2) 0.019(2) -0.0028(17) -0.0045(15) -0.0004(17)
C32 0.022(2) 0.017(2) 0.035(2) 0.0042(18) 0.0075(18) 0.0004(17)
O14A 0.039(3) 0.030(2) 0.060(3) -0.005(2) -0.001(2) -0.001(2)
N11A 0.043(3) 0.029(3) 0.023(2) 0.008(2) 0.004(2) 0.011(2)
N12A 0.026(2) 0.019(2) 0.051(3) 0.004(2) 0.0048(19) 0.0021(19)
C29A 0.024(3) 0.028(3) 0.014(2) 0.003(2) 0.001(2) 0.002(2)
C30A 0.083(7) 0.020(4) 0.074(7) 0.010(4) 0.012(6) 0.002(4)
C31A 0.062(4) 0.060(4) 0.042(4) 0.024(3) 0.021(3) 0.044(4)
C32A 0.024(2) 0.023(3) 0.039(3) 0.007(2) 0.014(2) -0.005(2)
C33A 0.052(6) 0.027(3) 0.042(4) 0.004(3) 0.008(4) -0.006(4)
C34A 0.040(3) 0.050(4) 0.093(7) 0.003(4) 0.002(4) 0.021(3)
O1W 0.0230(15) 0.0410(18) 0.0281(16) 0.0118(14) 0.0099(13) 0.0113(13)
O2W 0.0222(14) 0.0178(14) 0.0166(14) 0.0003(11) -0.0004(11) 0.0054(12)
O3W 0.0175(13) 0.0185(14) 0.0209(14) -0.0013(11) 0.0038(11) 0.0002(11)
O5W 0.075(3) 0.053(2) 0.0298(18) 0.0099(16) 0.0150(17) 0.0161(19)
O4W 0.080(3) 0.053(2) 0.045(2) -0.0005(18) 0.018(2) 0.009(2)
O6W 0.080(3) 0.069(3) 0.197(6) -0.001(4) -0.048(4) -0.006(3)
O7WA 0.102(4) 0.048(3) 0.050(3) -0.010(2) 0.036(3) 0.021(3)

loop_
_atom_type_symbol
_atom_type_description
_atom_type_scat_dispersion_real
_atom_type_scat_dispersion_imag
_atom_type_scat_source
C C 0.0033 0.0016 'International Tables Vol C Tables 4.2.6.8 and 6.1.1.4'
H H 0.0000 0.0000 'International Tables Vol C Tables 4.2.6.8 and 6.1.1.4'
Cd Cd -0.8075 1.2024 'International Tables Vol C Tables 4.2.6.8 and 6.1.1.4'
Cl Cl 0.1484 0.1585 'International Tables Vol C Tables 4.2.6.8 and 6.1.1.4'
Co Co 0.3494 0.9721 'International Tables Vol C Tables 4.2.6.8 and 6.1.1.4'
N N 0.0061 0.0033 'International Tables Vol C Tables 4.2.6.8 and 6.1.1.4'
O O 0.0106 0.0060 'International Tables Vol C Tables 4.2.6.8 and 6.1.1.4'

loop_
_geom_angle_atom_site_label_1
_geom_angle_atom_site_label_2
_geom_angle_atom_site_label_3
_geom_angle
_geom_angle_site_symmetry_1
_geom_angle_site_symmetry_3
_geom_angle_publ_flag
O11 Cd1 O13 83.20(10) . . ?
O11 Cd1 O2W 102.79(10) . . ?
O13 Cd1 O2W 173.82(9) . . ?
O11 Cd1 O5 166.31(9) . . ?
O13 Cd1 O5 86.31(9) . . ?
O2W Cd1 O5 87.54(9) . . ?
O11 Cd1 O3W 84.55(9) . . ?
O13 Cd1 O3W 92.60(9) . . ?
O2W Cd1 O3W 86.52(9) . . ?
O5 Cd1 O3W 87.16(9) . . ?
O11 Cd1 O1W 98.31(10) . . ?
O13 Cd1 O1W 95.62(10) . . ?
O2W Cd1 O1W 85.10(10) . . ?
O5 Cd1 O1W 91.44(9) . . ?
O3W Cd1 O1W 171.56(10) . . ?
N4 Co1 N2 177.25(12) . . ?
N4 Co1 N1 98.43(12) . . ?
N2 Co1 N1 81.33(12) . . ?
N4 Co1 N3 81.12(12) . . ?
N2 Co1 N3 99.13(12) . . ?
N1 Co1 N3 179.49(13) . . ?
N4 Co1 N5 91.63(12) . . ?
N2 Co1 N5 91.11(12) . . ?
N1 Co1 N5 90.09(12) . . ?
N3 Co1 N5 89.68(12) . . ?
N4 Co1 Cl1 89.58(9) . . ?
N2 Co1 Cl1 87.68(9) . . ?
N1 Co1 Cl1 90.99(9) . . ?
N3 Co1 Cl1 89.26(9) . . ?
N5 Co1 Cl1 178.24(9) . . ?
N6 Co2 N9 98.90(12) . . ?
N6 Co2 N7 81.47(12) . . ?
N9 Co2 N7 179.34(13) . . ?
N6 Co2 N8 177.05(13) . . ?
N9 Co2 N8 81.05(12) . . ?
N7 Co2 N8 98.62(12) . . ?
N6 Co2 N10 91.40(12) . . ?
N9 Co2 N10 88.99(12) . . ?
N7 Co2 N10 90.45(12) . . ?
N8 Co2 N10 91.55(12) . . ?
N6 Co2 Cl2 88.95(9) . . ?
N9 Co2 Cl2 88.44(9) . . ?
N7 Co2 Cl2 92.12(9) . . ?
N8 Co2 Cl2 88.11(9) . . ?
N10 Co2 Cl2 177.43(9) . . ?
N2 O2 H2 95.0(2) . . ?
N4 O4 H4 100.6(2) . . ?
C14 O5 Cd1 127.5(2) . . ?
N8 O9 H9 97.9(2) . . ?
N9 O10 H10 101.8(2) . . ?
C28 O11 Cd1 113.7(2) . . ?
C29B O13 Cd1 110.2(9) . . ?
C29A O13 Cd1 123.5(3) . . ?
C2 N1 O1 121.2(3) . . ?
C2 N1 Co1 116.5(2) . . ?
O1 N1 Co1 122.2(2) . . ?
C3 N2 O2 120.4(3) . . ?
C3 N2 Co1 116.2(2) . . ?
O2 N2 Co1 123.4(2) . . ?
C6 N3 O3 122.1(3) . . ?
C6 N3 Co1 116.6(2) . . ?
O3 N3 Co1 121.3(2) . . ?
C7 N4 O4 119.8(3) . . ?
C7 N4 Co1 117.0(2) . . ?
O4 N4 Co1 123.2(2) . . ?
C13 N5 C9 117.9(3) . . ?
C13 N5 Co1 121.2(2) . . ?
C9 N5 Co1 120.9(2) . . ?
C16 N6 O7 121.1(3) . . ?
C16 N6 Co2 116.7(2) . . ?
O7 N6 Co2 122.2(2) . . ?
C17 N7 O8 122.0(3) . . ?
C17 N7 Co2 116.4(2) . . ?
O8 N7 Co2 121.6(2) . . ?
C20 N8 O9 119.9(3) . . ?
C20 N8 Co2 117.0(2) . . ?
O9 N8 Co2 123.1(2) . . ?
C21 N9 O10 121.2(3) . . ?
C21 N9 Co2 116.8(2) . . ?
O10 N9 Co2 121.9(2) . . ?
C27 N10 C23 117.9(3) . . ?
C27 N10 Co2 120.6(2) . . ?
C23 N10 Co2 121.4(2) . . ?
C2 C1 H1A 109.5 . . ?
C2 C1 H1B 109.5 . . ?
H1A C1 H1B 109.5 . . ?
C2 C1 H1C 109.5 . . ?
H1A C1 H1C 109.5 . . ?
H1B C1 H1C 109.5 . . ?
N1 C2 C3 112.2(3) . . ?
N1 C2 C1 123.3(3) . . ?
C3 C2 C1 124.5(3) . . ?
N2 C3 C2 113.7(3) . . ?
N2 C3 C4 122.6(3) . . ?
C2 C3 C4 123.7(3) . . ?
C3 C4 H4A 109.5 . . ?
C3 C4 H4B 109.5 . . ?
H4A C4 H4B 109.5 . . ?
C3 C4 H4C 109.5 . . ?
H4A C4 H4C 109.5 . . ?
H4B C4 H4C 109.5 . . ?
C6 C5 H5A 109.5 . . ?
C6 C5 H5B 109.5 . . ?
H5A C5 H5B 109.5 . . ?
C6 C5 H5C 109.5 . . ?
H5A C5 H5C 109.5 . . ?
H5B C5 H5C 109.5 . . ?
N3 C6 C7 112.6(3) . . ?
N3 C6 C5 125.7(3) . . ?
C7 C6 C5 121.7(3) . . ?
N4 C7 C6 112.6(3) . . ?
N4 C7 C8 123.6(3) . . ?
C6 C7 C8 123.8(3) . . ?
C7 C8 H8A 109.5 . . ?
C7 C8 H8B 109.5 . . ?
H8A C8 H8B 109.5 . . ?
C7 C8 H8C 109.5 . . ?
H8A C8 H8C 109.5 . . ?
H8B C8 H8C 109.5 . . ?
N5 C9 C10 122.4(3) . . ?
N5 C9 H9A 118.8 . . ?
C10 C9 H9A 118.8 . . ?
C11 C10 C9 119.7(3) . . ?
C11 C10 H10A 120.2 . . ?
C9 C10 H10A 120.2 . . ?
C10 C11 C12 118.2(3) . . ?
C10 C11 C14 121.0(3) . . ?
C12 C11 C14 120.7(3) . . ?
C13 C12 C11 119.3(3) . . ?
C13 C12 H12 120.4 . . ?
C11 C12 H12 120.4 . . ?
N5 C13 C12 122.4(3) . . ?
N5 C13 H13 118.8 . . ?
C12 C13 H13 118.8 . . ?
O5 C14 O6 126.5(3) . . ?
O5 C14 C11 116.5(3) . . ?
O6 C14 C11 117.0(3) . . ?
N6 C16 C17 112.5(3) . . ?
N6 C16 C32 123.0(3) . . ?
C17 C16 C32 124.5(3) . . ?
N7 C17 C16 112.8(3) . . ?
N7 C17 C18 124.1(3) . . ?
C16 C17 C18 123.0(3) . . ?
C17 C18 H18A 109.5 . . ?
C17 C18 H18B 109.5 . . ?
H18A C18 H18B 109.5 . . ?
C17 C18 H18C 109.5 . . ?
H18A C18 H18C 109.5 . . ?
H18B C18 H18C 109.5 . . ?
C20 C19 H19A 109.5 . . ?
C20 C19 H19B 109.5 . . ?
H19A C19 H19B 109.5 . . ?
C20 C19 H19C 109.5 . . ?
H19A C19 H19C 109.5 . . ?
H19B C19 H19C 109.5 . . ?
N8 C20 C21 112.6(3) . . ?
N8 C20 C19 124.1(3) . . ?
C21 C20 C19 123.2(3) . . ?
N9 C21 C20 112.5(3) . . ?
N9 C21 C22 125.2(3) . . ?
C20 C21 C22 122.1(3) . . ?
C21 C22 H22A 109.5 . . ?
C21 C22 H22B 109.5 . . ?
H22A C22 H22B 109.5 . . ?
C21 C22 H22C 109.5 . . ?
H22A C22 H22C 109.5 . . ?
H22B C22 H22C 109.5 . . ?
N10 C23 C24 122.0(3) . . ?
N10 C23 H23 119.0 . . ?
C24 C23 H23 119.0 . . ?
C25 C24 C23 119.9(3) . . ?
C25 C24 H24 120.1 . . ?
C23 C24 H24 120.1 . . ?
C24 C25 C26 117.8(3) . . ?
C24 C25 C28 122.2(3) . . ?
C26 C25 C28 120.0(3) . . ?
C27 C26 C25 119.9(3) . . ?
C27 C26 H26 120.0 . . ?
C25 C26 H26 120.0 . . ?
N10 C27 C26 122.4(3) . . ?
N10 C27 H27 118.8 . . ?
C26 C27 H27 118.8 . . ?
O12 C28 O11 125.7(3) . . ?
O12 C28 C25 118.0(3) . . ?
O11 C28 C25 116.3(3) . . ?
C16 C32 H32A 109.5 . . ?
C16 C32 H32B 109.5 . . ?
H32A C32 H32B 109.5 . . ?
C16 C32 H32C 109.5 . . ?
H32A C32 H32C 109.5 . . ?
H32B C32 H32C 109.5 . . ?
C29A N11A C30A 121.7(5) . . ?
C29A N11A C31A 121.3(5) . . ?
C30A N11A C31A 117.0(6) . . ?
C32A N12A C33A 124.1(6) . . ?
C32A N12A C34A 117.5(6) . . ?
C33A N12A C34A 118.2(7) . . ?
O13 C29A N11A 124.5(5) . . ?
O13 C29A H29A 117.7 . . ?
N11A C29A H29A 117.7 . . ?
N11A C30A H30A 109.5 . . ?
N11A C30A H30B 109.5 . . ?
H30A C30A H30B 109.5 . . ?
N11A C30A H30C 109.5 . . ?
H30A C30A H30C 109.5 . . ?
H30B C30A H30C 109.5 . . ?
N11A C31A H31A 109.5 . . ?
N11A C31A H31B 109.5 . . ?
H31A C31A H31B 109.5 . . ?
N11A C31A H31C 109.5 . . ?
H31A C31A H31C 109.5 . . ?
H31B C31A H31C 109.5 . . ?
O14A C32A N12A 128.3(7) . . ?
O14A C32A H32D 115.8 . . ?
N12A C32A H32D 115.8 . . ?
N12A C33A H33A 109.5 . . ?
N12A C33A H33B 109.5 . . ?
H33A C33A H33B 109.5 . . ?
N12A C33A H33C 109.5 . . ?
H33A C33A H33C 109.5 . . ?
H33B C33A H33C 109.5 . . ?
N12A C34A H34A 109.5 . . ?
N12A C34A H34B 109.5 . . ?
H34A C34A H34B 109.5 . . ?
N12A C34A H34C 109.5 . . ?
H34A C34A H34C 109.5 . . ?
H34B C34A H34C 109.5 . . ?
C29B N11B C30B 124(2) . . ?
C29B N11B C31B 122.2(18) . . ?
C30B N11B C31B 114(2) . . ?
C32B N12B C34B 121.4(19) . . ?
C32B N12B C33B 123.7(18) . . ?
C34B N12B C33B 114.7(17) . . ?
O13 C29B N11B 120.6(16) . . ?
O13 C29B H29B 119.7 . . ?
N11B C29B H29B 119.7 . . ?
N11B C30B H30D 109.5 . . ?
N11B C30B H30E 109.5 . . ?
H30D C30B H30E 109.5 . . ?
N11B C30B H30F 109.5 . . ?
H30D C30B H30F 109.5 . . ?
H30E C30B H30F 109.5 . . ?
N11B C31B H31D 109.5 . . ?
N11B C31B H31E 109.5 . . ?
H31D C31B H31E 109.5 . . ?
N11B C31B H31F 109.5 . . ?
H31D C31B H31F 109.5 . . ?
H31E C31B H31F 109.5 . . ?
O14B C32B N12B 124(3) . . ?
O14B C32B H32E 117.9 . . ?
N12B C32B H32E 117.9 . . ?
N12B C33B H33D 109.5 . . ?
N12B C33B H33E 109.5 . . ?
H33D C33B H33E 109.5 . . ?
N12B C33B H33F 109.5 . . ?
H33D C33B H33F 109.5 . . ?
H33E C33B H33F 109.5 . . ?
N12B C34B H34D 109.5 . . ?
N12B C34B H34E 109.5 . . ?
H34D C34B H34E 109.5 . . ?
N12B C34B H34F 109.5 . . ?
H34D C34B H34F 109.5 . . ?
H34E C34B H34F 109.5 . . ?
C32C N12C C33C 119.340(4) . . ?
C32C N12C C34C 121.212(2) . . ?
C33C N12C C34C 118.855(2) . . ?
O14C C32C N12C 132.210(1) . . ?
O14C C32C H32F 113.9 . . ?
N12C C32C H32F 113.9 . . ?
N12C C33C H33G 109.5 . . ?
N12C C33C H33H 109.5 . . ?
H33G C33C H33H 109.5 . . ?
N12C C33C H33I 109.5 . . ?
H33G C33C H33I 109.5 . . ?
H33H C33C H33I 109.5 . . ?
N12C C34C H34G 109.5 . . ?
N12C C34C H34H 109.5 . . ?
H34G C34C H34H 109.5 . . ?
N12C C34C H34I 109.5 . . ?
H34G C34C H34I 109.5 . . ?
H34H C34C H34I 109.5 . . ?
Cd1 O1W H1WA 97(3) . . ?
Cd1 O1W H1WB 96(3) . . ?
H1WA O1W H1WB 109(4) . . ?
Cd1 O2W H2WA 104(3) . . ?
Cd1 O2W H2WB 101(3) . . ?
H2WA O2W H2WB 108(4) . . ?
Cd1 O3W H3WA 105(3) . . ?
Cd1 O3W H3WB 105(3) . . ?
H3WA O3W H3WB 104(4) . . ?
H5WA O5W H5WB 104.5 . . ?
H4WA O4W H4WB 104.4 . . ?
H6WA O6W H6WB 104.5 . . ?
H7WA O7WA H7WB 104.5 . . ?
H7WC O7WB H7WD 104.6 . . ?

loop_
_geom_bond_atom_site_label_1
_geom_bond_atom_site_label_2
_geom_bond_distance
_geom_bond_site_symmetry_2
_geom_bond_publ_flag
Cd1 O11 2.252(3) . ?
Cd1 O13 2.265(3) . ?
Cd1 O2W 2.302(3) . ?
Cd1 O5 2.323(2) . ?
Cd1 O3W 2.338(2) . ?
Cd1 O1W 2.339(3) . ?
Co1 N4 1.894(3) . ?
Co1 N2 1.895(3) . ?
Co1 N1 1.899(3) . ?
Co1 N3 1.900(3) . ?
Co1 N5 1.956(3) . ?
Co1 Cl1 2.2371(9) . ?
Co2 N6 1.883(3) . ?
Co2 N9 1.898(3) . ?
Co2 N7 1.899(3) . ?
Co2 N8 1.900(3) . ?
Co2 N10 1.957(3) . ?
Co2 Cl2 2.2291(9) . ?
O1 N1 1.349(4) . ?
O2 N2 1.350(3) . ?
O2 H2 0.960(2) . ?
O3 N3 1.341(3) . ?
O4 N4 1.363(3) . ?
O4 H4 0.960(2) . ?
O5 C14 1.254(4) . ?
O6 C14 1.255(4) . ?
O7 N6 1.345(3) . ?
O8 N7 1.347(4) . ?
O9 N8 1.358(3) . ?
O9 H9 0.973(2) . ?
O10 N9 1.350(4) . ?
O10 H10 0.978(2) . ?
O11 C28 1.260(4) . ?
O12 C28 1.252(5) . ?
O13 C29B 1.254(18) . ?
O13 C29A 1.275(5) . ?
N1 C2 1.303(4) . ?
N2 C3 1.294(4) . ?
N3 C6 1.297(4) . ?
N4 C7 1.293(4) . ?
N5 C13 1.342(4) . ?
N5 C9 1.348(4) . ?
N6 C16 1.302(4) . ?
N7 C17 1.293(4) . ?
N8 C20 1.283(4) . ?
N9 C21 1.290(4) . ?
N10 C27 1.348(4) . ?
N10 C23 1.348(4) . ?
C1 C2 1.485(5) . ?
C1 H1A 0.9800 . ?
C1 H1B 0.9800 . ?
C1 H1C 0.9800 . ?
C2 C3 1.460(5) . ?
C3 C4 1.495(5) . ?
C4 H4A 0.9800 . ?
C4 H4B 0.9800 . ?
C4 H4C 0.9800 . ?
C5 C6 1.487(5) . ?
C5 H5A 0.9800 . ?
C5 H5B 0.9800 . ?
C5 H5C 0.9800 . ?
C6 C7 1.471(5) . ?
C7 C8 1.486(5) . ?
C8 H8A 0.9800 . ?
C8 H8B 0.9800 . ?
C8 H8C 0.9800 . ?
C9 C10 1.384(5) . ?
C9 H9A 0.9500 . ?
C10 C11 1.376(5) . ?
C10 H10A 0.9500 . ?
C11 C12 1.389(5) . ?
C11 C14 1.523(5) . ?
C12 C13 1.387(5) . ?
C12 H12 0.9500 . ?
C13 H13 0.9500 . ?
C16 C17 1.467(5) . ?
C16 C32 1.491(5) . ?
C17 C18 1.495(5) . ?
C18 H18A 0.9800 . ?
C18 H18B 0.9800 . ?
C18 H18C 0.9800 . ?
C19 C20 1.489(5) . ?
C19 H19A 0.9800 . ?
C19 H19B 0.9800 . ?
C19 H19C 0.9800 . ?
C20 C21 1.479(5) . ?
C21 C22 1.491(5) . ?
C22 H22A 0.9800 . ?
C22 H22B 0.9800 . ?
C22 H22C 0.9800 . ?
C23 C24 1.384(5) . ?
C23 H23 0.9500 . ?
C24 C25 1.382(5) . ?
C24 H24 0.9500 . ?
C25 C26 1.382(5) . ?
C25 C28 1.513(5) . ?
C26 C27 1.374(5) . ?
C26 H26 0.9500 . ?
C27 H27 0.9500 . ?
C32 H32A 0.9800 . ?
C32 H32B 0.9800 . ?
C32 H32C 0.9800 . ?
O14A C32A 1.202(7) . ?
N11A C29A 1.298(6) . ?
N11A C30A 1.415(10) . ?
N11A C31A 1.465(7) . ?
N12A C32A 1.303(8) . ?
N12A C33A 1.425(10) . ?
N12A C34A 1.470(8) . ?
C29A H29A 0.9500 . ?
C30A H30A 0.9800 . ?
C30A H30B 0.9800 . ?
C30A H30C 0.9800 . ?
C31A H31A 0.9800 . ?
C31A H31B 0.9800 . ?
C31A H31C 0.9800 . ?
C32A H32D 0.9500 . ?
C33A H33A 0.9800 . ?
C33A H33B 0.9800 . ?
C33A H33C 0.9800 . ?
C34A H34A 0.9800 . ?
C34A H34B 0.9800 . ?
C34A H34C 0.9800 . ?
O14B C32B 1.07(4) . ?
N11B C29B 1.34(2) . ?
N11B C30B 1.39(4) . ?
N11B C31B 1.46(3) . ?
N12B C32B 1.34(4) . ?
N12B C34B 1.47(3) . ?
N12B C33B 1.48(2) . ?
C29B H29B 0.9500 . ?
C30B H30D 0.9800 . ?
C30B H30E 0.9800 . ?
C30B H30F 0.9800 . ?
C31B H31D 0.9800 . ?
C31B H31E 0.9800 . ?
C31B H31F 0.9800 . ?
C32B H32E 0.9500 . ?
C33B H33D 0.9800 . ?
C33B H33E 0.9800 . ?
C33B H33F 0.9800 . ?
C34B H34D 0.9800 . ?
C34B H34E 0.9800 . ?
C34B H34F 0.9800 . ?
O14C C32C 1.23451(5) . ?
N12C C32C 1.31196(5) . ?
N12C C33C 1.47155(5) . ?
N12C C34C 1.47740(8) . ?
C32C H32F 0.9500 . ?
C33C H33G 0.9800 . ?
C33C H33H 0.9800 . ?
C33C H33I 0.9800 . ?
C34C H34G 0.9800 . ?
C34C H34H 0.9800 . ?
C34C H34I 0.9800 . ?
O1W H1WA 0.858(19) . ?
O1W H1WB 0.85(2) . ?
O2W H2WA 0.851(19) . ?
O2W H2WB 0.876(19) . ?
O3W H3WA 0.871(19) . ?
O3W H3WB 0.862(19) . ?
O5W H5WA 0.8701 . ?
O5W H5WB 0.8699 . ?
O4W H4WA 0.8713 . ?
O4W H4WB 0.8693 . ?
O6W H6WA 0.8697 . ?
O6W H6WB 0.8698 . ?
O7WA H7WA 0.8703 . ?
O7WA H7WB 0.8700 . ?
O7WB H7WC 0.8693 . ?
O7WB H7WD 0.8702 . ?

loop_
_geom_hbond_atom_site_label_D
_geom_hbond_atom_site_label_H
_geom_hbond_atom_site_label_A
_geom_hbond_distance_DH
_geom_hbond_distance_HA
_geom_hbond_distance_DA
_geom_hbond_angle_DHA
_geom_hbond_site_symmetry_A
_geom_hbond_publ_flag
O2 H2 O3 0.960(2) 1.559(2) 2.513(3) 172.29(17) . yes
O4 H4 O1 0.960(2) 1.552(2) 2.495(3) 166.34(17) . yes
O9 H9 O8 0.973(2) 1.524(2) 2.491(3) 171.62(17) . yes
O10 H10 O7 0.978(2) 1.505(2) 2.477(3) 172.52(16) . yes
C29B^b H29B^b O11 0.95 1.91 2.665(19) 134.8 . yes
O1W H1WA O12 0.858(19) 1.95(2) 2.804(4) 171(5) 3_766 yes
O2W H2WB O6 0.876(19) 1.80(2) 2.646(3) 163(4) . yes
O2W H2WA O12 0.851(19) 2.05(2) 2.893(4) 172(6) 3_766 yes
O3W H3WA O6 0.871(19) 1.84(2) 2.712(3) 175(5) 3_666 yes
O3W H3WB O8 0.862(19) 2.02(2) 2.833(3) 157(4) 1_455 yes
O5W H5WA O4W 0.87 2.00 2.845(5) 164.3 3_776 yes
O4W H4WA O5W 0.87 1.98 2.771 150.4 . yes
O7WA^a H7WA^a O14A^a 0.87 2.06 2.807(6) 143.2 . yes
O2 H2 N3 0.960(2) 2.196(3) 3.035(4) 145.33(15) . yes
O4 H4 N1 0.960(2) 2.234(3) 3.011(4) 137.42(15) . yes
O9 H9 N7 0.973(2) 2.203(3) 3.019(4) 140.52(15) . yes
O10 H10 N6 0.978(2) 2.201(3) 2.989(4) 136.82(15) . yes
C12 H12 O2W 0.95 2.44 3.084(4) 125.3 3_666 yes
O4W H4WB O7WA^a 0.87 2.13 2.943(6) 155.0 3_676 yes
O6W H6WB O14C^c 0.87 1.80 2.667(2) 174.5 . yes
O6W H6WA O5W 0.87 2.10 2.933 159.1 . yes
O6W H6WB O7WA^a 0.87 2.21 2.978 146.4 . yes
O7WA^a H7WB^a O3 0.87 1.96 2.784(4) 156.6 4_576 yes

loop_
_geom_torsion_atom_site_label_1
_geom_torsion_atom_site_label_2
_geom_torsion_atom_site_label_3
_geom_torsion_atom_site_label_4
_geom_torsion
_geom_torsion_site_symmetry_1
_geom_torsion_site_symmetry_2
_geom_torsion_site_symmetry_3
_geom_torsion_site_symmetry_4
_geom_torsion_publ_flag
N4 Co1 N1 C2 -178.5(2) . . . . ?
N2 Co1 N1 C2 -1.3(2) . . . . ?
N5 Co1 N1 C2 89.8(3) . . . . ?
Cl1 Co1 N1 C2 -88.8(2) . . . . ?
N4 Co1 N1 O1 3.0(3) . . . . ?
N2 Co1 N1 O1 -179.8(3) . . . . ?
N5 Co1 N1 O1 -88.6(2) . . . . ?
Cl1 Co1 N1 O1 92.7(2) . . . . ?
N1 Co1 N2 C3 1.6(2) . . . . ?
N3 Co1 N2 C3 -178.2(2) . . . . ?
N5 Co1 N2 C3 -88.3(3) . . . . ?
Cl1 Co1 N2 C3 93.0(2) . . . . ?
N1 Co1 N2 O2 -177.7(3) . . . . ?
N3 Co1 N2 O2 2.5(3) . . . . ?
N5 Co1 N2 O2 92.4(2) . . . . ?
Cl1 Co1 N2 O2 -86.3(2) . . . . ?
N1 Co1 N4 C7 -178.8(3) . . . . ?
N3 Co1 N4 C7 1.0(3) . . . . ?
N5 Co1 N4 C7 -88.4(3) . . . . ?
Cl1 Co1 N4 C7 90.3(2) . . . . ?
N1 Co1 N4 O4 2.2(3) . . . . ?
N3 Co1 N4 O4 -178.1(3) . . . . ?
N5 Co1 N4 O4 92.5(2) . . . . ?
Cl1 Co1 N4 O4 -88.8(2) . . . . ?
N9 Co2 N6 C16 -177.2(3) . . . . ?
N7 Co2 N6 C16 2.3(3) . . . . ?
N10 Co2 N6 C16 -88.0(3) . . . . ?
Cl2 Co2 N6 C16 94.6(3) . . . . ?
N9 Co2 N6 O7 2.6(3) . . . . ?
N7 Co2 N6 O7 -178.0(3) . . . . ?
N10 Co2 N6 O7 91.8(2) . . . . ?
Cl2 Co2 N6 O7 -85.7(2) . . . . ?
N6 Co2 N7 C17 -2.1(3) . . . . ?
N8 Co2 N7 C17 -179.2(3) . . . . ?
N10 Co2 N7 C17 89.2(3) . . . . ?
Cl2 Co2 N7 C17 -90.8(2) . . . . ?
N6 Co2 N7 O8 179.9(3) . . . . ?
N8 Co2 N7 O8 2.9(3) . . . . ?
N10 Co2 N7 O8 -88.7(2) . . . . ?
Cl2 Co2 N7 O8 91.3(2) . . . . ?
N6 Co2 N9 C21 -176.6(3) . . . . ?
N8 Co2 N9 C21 0.4(3) . . . . ?
N10 Co2 N9 C21 92.1(3) . . . . ?
Cl2 Co2 N9 C21 -87.9(2) . . . . ?
N6 Co2 N9 O10 1.4(3) . . . . ?
N8 Co2 N9 O10 178.5(3) . . . . ?
N10 Co2 N9 O10 -89.8(2) . . . . ?
Cl2 Co2 N9 O10 90.1(2) . . . . ?
O1 N1 C2 C3 179.3(3) . . . . ?
Co1 N1 C2 C3 0.8(4) . . . . ?
O1 N1 C2 C1 -1.2(5) . . . . ?
Co1 N1 C2 C1 -179.7(3) . . . . ?
O2 N2 C3 C2 177.7(3) . . . . ?
Co1 N2 C3 C2 -1.6(4) . . . . ?
O2 N2 C3 C4 -1.7(5) . . . . ?
Co1 N2 C3 C4 179.0(3) . . . . ?
N1 C2 C3 N2 0.5(4) . . . . ?
C1 C2 C3 N2 -179.0(3) . . . . ?
N1 C2 C3 C4 179.9(3) . . . . ?
C1 C2 C3 C4 0.4(5) . . . . ?
O3 N3 C6 C7 -179.7(3) . . . . ?
Co1 N3 C6 C7 0.1(4) . . . . ?
O3 N3 C6 C5 -2.4(5) . . . . ?
Co1 N3 C6 C5 177.4(3) . . . . ?
O4 N4 C7 C6 177.9(3) . . . . ?
Co1 N4 C7 C6 -1.2(4) . . . . ?
O4 N4 C7 C8 -2.4(5) . . . . ?
Co1 N4 C7 C8 178.5(3) . . . . ?
N3 C6 C7 N4 0.7(4) . . . . ?
C5 C6 C7 N4 -176.7(3) . . . . ?
N3 C6 C7 C8 -179.0(3) . . . . ?
C5 C6 C7 C8 3.6(5) . . . . ?
C13 N5 C9 C10 0.5(5) . . . . ?
Co1 N5 C9 C10 -178.8(3) . . . . ?
N5 C9 C10 C11 1.4(5) . . . . ?
C9 C10 C11 C12 -1.4(5) . . . . ?
C9 C10 C11 C14 177.5(3) . . . . ?
C10 C11 C12 C13 -0.3(5) . . . . ?
C14 C11 C12 C13 -179.2(3) . . . . ?
C9 N5 C13 C12 -2.3(5) . . . . ?
Co1 N5 C13 C12 176.9(3) . . . . ?
C11 C12 C13 N5 2.2(5) . . . . ?
Cd1 O5 C14 O6 -3.2(5) . . . . ?
Cd1 O5 C14 C11 177.7(2) . . . . ?
C10 C11 C14 O5 28.3(5) . . . . ?
C12 C11 C14 O5 -152.8(3) . . . . ?
C10 C11 C14 O6 -150.9(3) . . . . ?
C12 C11 C14 O6 28.0(5) . . . . ?
O7 N6 C16 C17 178.3(3) . . . . ?
Co2 N6 C16 C17 -2.0(4) . . . . ?
O7 N6 C16 C32 -0.5(5) . . . . ?
Co2 N6 C16 C32 179.3(3) . . . . ?
O8 N7 C17 C16 179.6(3) . . . . ?
Co2 N7 C17 C16 1.6(4) . . . . ?
O8 N7 C17 C18 0.0(5) . . . . ?
Co2 N7 C17 C18 -177.9(3) . . . . ?
N6 C16 C17 N7 0.2(4) . . . . ?
C32 C16 C17 N7 178.9(3) . . . . ?
N6 C16 C17 C18 179.8(3) . . . . ?
C32 C16 C17 C18 -1.5(6) . . . . ?
O9 N8 C20 C21 178.3(3) . . . . ?
Co2 N8 C20 C21 -2.4(4) . . . . ?
O9 N8 C20 C19 -3.1(5) . . . . ?
Co2 N8 C20 C19 176.1(3) . . . . ?
O10 N9 C21 C20 -179.8(3) . . . . ?
Co2 N9 C21 C20 -1.7(4) . . . . ?
O10 N9 C21 C22 -4.3(5) . . . . ?
Co2 N9 C21 C22 173.8(3) . . . . ?
N8 C20 C21 N9 2.7(4) . . . . ?
C19 C20 C21 N9 -175.9(3) . . . . ?
N8 C20 C21 C22 -173.0(3) . . . . ?
C19 C20 C21 C22 8.5(5) . . . . ?
C27 N10 C23 C24 0.6(5) . . . . ?
Co2 N10 C23 C24 -176.7(3) . . . . ?
N10 C23 C24 C25 1.1(6) . . . . ?
C23 C24 C25 C26 -0.9(6) . . . . ?
C23 C24 C25 C28 -179.3(3) . . . . ?
C24 C25 C26 C27 -0.9(5) . . . . ?
C28 C25 C26 C27 177.5(3) . . . . ?
C23 N10 C27 C26 -2.5(5) . . . . ?
Co2 N10 C27 C26 174.8(3) . . . . ?
C25 C26 C27 N10 2.7(5) . . . . ?
Cd1 O11 C28 O12 -3.2(5) . . . . ?
Cd1 O11 C28 C25 175.0(2) . . . . ?
C24 C25 C28 O12 -179.4(4) . . . . ?
C26 C25 C28 O12 2.3(5) . . . . ?
C24 C25 C28 O11 2.3(5) . . . . ?
C26 C25 C28 O11 -176.0(3) . . . . ?
Cd1 O13 C29A N11A 158.4(4) . . . . ?
C30A N11A C29A O13 -0.3(8) . . . . ?
C31A N11A C29A O13 178.0(4) . . . . ?
C33A N12A C32A O14A 173.9(8) . . . . ?
C34A N12A C32A O14A -11.2(11) . . . . ?
Cd1 O13 C29B N11B -172.4(14) . . . . ?
C30B N11B C29B O13 -5(3) . . . . ?
C31B N11B C29B O13 173.8(17) . . . . ?
C34B N12B C32B O14B -5(4) . . . . ?
C33B N12B C32B O14B -179(2) . . . . ?
C33C N12C C32C O14C -15.908(1) . . . . ?
C34C N12C C32C O14C 173.027(1) . . . . ?
